data_7123349
loop_
_publ_author_name
'Dorca, Yeray'
'Naranjo, Cristina'
'Delgado-Mart\'inez, Patricia'
'G\'omez, Rafael'
'Sanchez, Luis'

_publ_section_title
;
 Planarization of tetracarboxamides. Tuning the self-assembly of
 polycyclic aromatic hydrocarbons
;
_journal_name_full 'Chemical Communications'
_journal_paper_doi 10.1039/C9CC02000D
_journal_year 2019
_chemical_formula_moiety 'C44 H24 N4'
_chemical_formula_sum 'C44 H24 N4'
_chemical_formula_weight 608.67
_space_group_crystal_system monoclinic
_space_group_IT_number 14
_space_group_name_Hall '-P 2ybc'
_space_group_name_H-M_alt 'P 1 21/c 1'
_symmetry_space_group_name_Hall '-P 2ybc'
_symmetry_space_group_name_H-M 'P 1 21/c 1'
_atom_sites_solution_hydrogens geom
_atom_sites_solution_primary direct
_audit_creation_date 2018-05-22
_audit_creation_method
;
Olex2 1.2
(compiled 2018.04.26 svn.r3504 for OlexSys, GUI svn.r5492)
;
_audit_update_record
;
2018-06-26 deposited with the CCDC.    2019-04-29 downloaded from the CCDC.
;
_cell_angle_alpha 90
_cell_angle_beta 93.6640(10)
_cell_angle_gamma 90
_cell_formula_units_Z 4
_cell_length_a 10.3313(6)
_cell_length_b 10.8088(6)
_cell_length_c 29.7134(18)
_cell_measurement_reflns_used 3506
_cell_measurement_temperature 296(2)
_cell_measurement_theta_max 20.8219
_cell_measurement_theta_min 2.3318
_cell_volume 3311.3(3)
_computing_cell_refinement 'SAINT v6.28A (Bruker, 2002)'
_computing_data_reduction 'SAINT v6.28A (Bruker, 2002)'
_computing_molecular_graphics 'Olex2 (Dolomanov et al., 2009)'
_computing_publication_material 'Olex2 (Dolomanov et al., 2009)'
_computing_structure_refinement 'ShelXL (Sheldrick, 2015)'
_computing_structure_solution 'ShelXS (Sheldrick, 2008)'
_diffrn_ambient_temperature 296.15
_diffrn_measured_fraction_theta_full 0.999
_diffrn_measured_fraction_theta_max 0.940
_diffrn_measurement_device_type 'Bruker P4'
_diffrn_measurement_method '\w scans'
_diffrn_radiation_monochromator graphite
_diffrn_radiation_type MoK\a
_diffrn_radiation_wavelength 0.71073
_diffrn_reflns_av_R_equivalents 0.0720
_diffrn_reflns_av_unetI/netI 0.0839
_diffrn_reflns_Laue_measured_fraction_full 0.999
_diffrn_reflns_Laue_measured_fraction_max 0.940
_diffrn_reflns_limit_h_max 13
_diffrn_reflns_limit_h_min -14
_diffrn_reflns_limit_k_max 14
_diffrn_reflns_limit_k_min -14
_diffrn_reflns_limit_l_max 40
_diffrn_reflns_limit_l_min -40
_diffrn_reflns_number 33972
_diffrn_reflns_point_group_measured_fraction_full 0.999
_diffrn_reflns_point_group_measured_fraction_max 0.940
_diffrn_reflns_theta_full 25.242
_diffrn_reflns_theta_max 28.919
_diffrn_reflns_theta_min 1.373
_exptl_absorpt_coefficient_mu 0.072
_exptl_absorpt_correction_T_max 1.0000
_exptl_absorpt_correction_T_min 0.840559
_exptl_absorpt_correction_type multi-scan
_exptl_absorpt_process_details
'SADABS v.2.10 (Bruker,2003) was used for absorption correction. R(int) was 0.0369 before and 0.0314 after correction. The Ratio of minimum to maximum transmission is 0.8406. The \l/2 correction factor is 0.0015.'
_exptl_crystal_colour colorless
_exptl_crystal_density_diffrn 1.221
_exptl_crystal_description block
_exptl_crystal_F_000 1264
_exptl_crystal_size_max 0.52
_exptl_crystal_size_mid 0.18
_exptl_crystal_size_min 0.12
_refine_diff_density_max 0.157
_refine_diff_density_min -0.166
_refine_diff_density_rms 0.041
_refine_ls_extinction_method none
_refine_ls_goodness_of_fit_ref 0.988
_refine_ls_hydrogen_treatment constr
_refine_ls_matrix_type full
_refine_ls_number_parameters 433
_refine_ls_number_reflns 8213
_refine_ls_number_restraints 0
_refine_ls_restrained_S_all 0.988
_refine_ls_R_factor_all 0.1698
_refine_ls_R_factor_gt 0.0533
_refine_ls_shift/su_max 0.000
_refine_ls_shift/su_mean 0.000
_refine_ls_structure_factor_coef Fsqd
_refine_ls_weighting_details 'w=1/[\s^2^(Fo^2^)+(0.0430P)^2^+1.4540P] where P=(Fo^2^+2Fc^2^)/3'
_refine_ls_weighting_scheme calc
_refine_ls_wR_factor_gt 0.1070
_refine_ls_wR_factor_ref 0.1537
_reflns_Friedel_coverage 0.000
_reflns_number_gt 3477
_reflns_number_total 8213
_reflns_threshold_expression 'I > 2\s(I)'
_cod_data_source_file c9cc02000d2.cif
_cod_data_source_block p21c
_cod_database_code 7123349
_shelx_shelxl_version_number 2014/7
_shelx_space_group_comment
;
The symmetry employed for this shelxl refinement is uniquely defined
by the following loop, which should always be used as a source of
symmetry information in preference to the above space-group names.
They are only intended as comments.
;
_olex2_refinement_description
;
1. Fixed Uiso
 At 1.2 times of:
  All C(H) groups
2.a Aromatic/amide H refined with riding coordinates:
 C1(H1), C2(H2), C3(H3), C4(H4), C5(H5), C6(H6), C7(H7), C8(H8), C18(H18),
 C19(H19), C21(H21), C22(H22), C25(H25), C26(H26), C28(H28), C29(H29), C32(H32),
  C33(H33), C35(H35), C36(H36), C39(H39), C40(H40), C42(H42), C43(H43)
;
_olex2_submission_special_instructions 'No special instructions were received'

loop_
_space_group_symop_operation_xyz
'x, y, z'
'-x, y+1/2, -z+1/2'
'-x, -y, -z'
'x, -y-1/2, z-1/2'

loop_
_atom_site_label
_atom_site_type_symbol
_atom_site_fract_x
_atom_site_fract_y
_atom_site_fract_z
_atom_site_U_iso_or_equiv
_atom_site_adp_type
_atom_site_occupancy
_atom_site_site_symmetry_order
_atom_site_calc_flag
_atom_site_refinement_flags_posn
N1 N 0.1736(3) 0.8998(3) -0.03287(9) 0.0853(9) Uani 1 1 d .
N2 N -0.7351(2) 0.3605(2) 0.02839(9) 0.0748(8) Uani 1 1 d .
N3 N 0.5183(3) -0.1388(3) 0.03192(11) 0.0965(10) Uani 1 1 d .
N4 N -0.4545(3) -0.2942(3) 0.20229(11) 0.0930(10) Uani 1 1 d .
C1 C 0.1714(3) 0.5341(3) 0.15456(9) 0.0559(7) Uani 1 1 d .
H1 H 0.1418 0.6137 0.1479 0.067 Uiso 1 1 calc R
C2 C 0.3029(3) 0.5126(3) 0.16225(10) 0.0667(9) Uani 1 1 d .
H2 H 0.3613 0.5776 0.1605 0.080 Uiso 1 1 calc R
C3 C 0.3476(3) 0.3953(3) 0.17256(10) 0.0677(9) Uani 1 1 d .
H3 H 0.4362 0.3814 0.1773 0.081 Uiso 1 1 calc R
C4 C 0.2620(2) 0.2982(3) 0.17583(8) 0.0542(7) Uani 1 1 d .
H4 H 0.2930 0.2195 0.1833 0.065 Uiso 1 1 calc R
C5 C -0.1485(2) 0.2011(2) 0.22899(8) 0.0476(6) Uani 1 1 d .
H5 H -0.1160 0.1258 0.2399 0.057 Uiso 1 1 calc R
C6 C -0.2579(2) 0.2505(3) 0.24629(9) 0.0537(7) Uani 1 1 d .
H6 H -0.2998 0.2075 0.2682 0.064 Uiso 1 1 calc R
C7 C -0.3055(2) 0.3634(3) 0.23124(8) 0.0544(7) Uani 1 1 d .
H7 H -0.3797 0.3961 0.2428 0.065 Uiso 1 1 calc R
C8 C -0.2430(2) 0.4278(3) 0.19899(8) 0.0515(7) Uani 1 1 d .
H8 H -0.2741 0.5048 0.1895 0.062 Uiso 1 1 calc R
C9 C -0.0601(2) 0.4501(2) 0.14744(8) 0.0427(6) Uani 1 1 d .
C10 C 0.0316(2) 0.2169(2) 0.17340(8) 0.0405(6) Uani 1 1 d .
C11 C 0.0825(2) 0.4370(2) 0.15671(8) 0.0437(6) Uani 1 1 d .
C12 C 0.1284(2) 0.3178(2) 0.16799(7) 0.0424(6) Uani 1 1 d .
C13 C -0.1334(2) 0.3787(2) 0.18040(8) 0.0424(6) Uani 1 1 d .
C14 C -0.0860(2) 0.2633(2) 0.19519(7) 0.0397(6) Uani 1 1 d .
C15 C -0.1186(2) 0.5121(2) 0.11231(8) 0.0438(6) Uani 1 1 d .
C16 C 0.0445(2) 0.0987(2) 0.15968(8) 0.0405(6) Uani 1 1 d .
C17 C -0.0475(2) 0.5980(2) 0.08298(8) 0.0448(6) Uani 1 1 d .
C18 C 0.0404(2) 0.5531(2) 0.05358(8) 0.0490(7) Uani 1 1 d .
H18 H 0.0585 0.4689 0.0531 0.059 Uiso 1 1 calc R
C19 C 0.1014(3) 0.6318(2) 0.02506(8) 0.0514(7) Uani 1 1 d .
H19 H 0.1614 0.6009 0.0059 0.062 Uiso 1 1 calc R
C20 C 0.0727(3) 0.7573(2) 0.02505(8) 0.0497(7) Uani 1 1 d .
C21 C -0.0138(3) 0.8035(3) 0.05459(9) 0.0608(8) Uani 1 1 d .
H21 H -0.0323 0.8877 0.0549 0.073 Uiso 1 1 calc R
C22 C -0.0720(3) 0.7248(2) 0.08335(9) 0.0602(8) Uani 1 1 d .
H22 H -0.1288 0.7565 0.1035 0.072 Uiso 1 1 calc R
C23 C 0.1292(3) 0.8372(3) -0.00704(9) 0.0596(8) Uani 1 1 d .
C24 C -0.2561(2) 0.4855(2) 0.09620(8) 0.0437(6) Uani 1 1 d .
C25 C -0.3484(3) 0.5757(3) 0.08422(10) 0.0607(8) Uani 1 1 d .
H25 H -0.3266 0.6588 0.0876 0.073 Uiso 1 1 calc R
C26 C -0.4719(3) 0.5439(3) 0.06734(10) 0.0620(8) Uani 1 1 d .
H26 H -0.5327 0.6057 0.0606 0.074 Uiso 1 1 calc R
C27 C -0.5056(3) 0.4215(3) 0.06046(8) 0.0501(7) Uani 1 1 d .
C28 C -0.4142(3) 0.3308(3) 0.07082(9) 0.0572(7) Uani 1 1 d .
H28 H -0.4349 0.2480 0.0659 0.069 Uiso 1 1 calc R
C29 C -0.2922(3) 0.3635(2) 0.08853(9) 0.0529(7) Uani 1 1 d .
H29 H -0.2320 0.3013 0.0956 0.063 Uiso 1 1 calc R
C30 C -0.6340(3) 0.3877(3) 0.04262(10) 0.0583(7) Uani 1 1 d .
C31 C 0.1521(2) 0.0525(2) 0.13256(8) 0.0429(6) Uani 1 1 d .
C32 C 0.2225(3) -0.0528(3) 0.14530(9) 0.0607(8) Uani 1 1 d .
H32 H 0.2050 -0.0929 0.1719 0.073 Uiso 1 1 calc R
C33 C 0.3172(3) -0.0991(3) 0.11953(10) 0.0637(8) Uani 1 1 d .
H33 H 0.3639 -0.1689 0.1291 0.076 Uiso 1 1 calc R
C34 C 0.3429(2) -0.0421(2) 0.07948(9) 0.0504(7) Uani 1 1 d .
C35 C 0.2735(2) 0.0620(2) 0.06563(9) 0.0511(7) Uani 1 1 d .
H35 H 0.2899 0.1005 0.0386 0.061 Uiso 1 1 calc R
C36 C 0.1796(2) 0.1086(2) 0.09214(8) 0.0472(6) Uani 1 1 d .
H36 H 0.1339 0.1791 0.0827 0.057 Uiso 1 1 calc R
C37 C 0.4408(3) -0.0944(3) 0.05217(11) 0.0654(8) Uani 1 1 d .
C38 C -0.0595(2) 0.0052(2) 0.16712(8) 0.0401(6) Uani 1 1 d .
C39 C -0.1761(2) 0.0119(2) 0.14133(8) 0.0499(7) Uani 1 1 d .
H39 H -0.1862 0.0696 0.1182 0.060 Uiso 1 1 calc R
C40 C -0.2775(2) -0.0666(3) 0.14982(9) 0.0550(7) Uani 1 1 d .
H40 H -0.3555 -0.0611 0.1325 0.066 Uiso 1 1 calc R
C41 C -0.2630(2) -0.1534(2) 0.18398(9) 0.0475(6) Uani 1 1 d .
C42 C -0.1452(2) -0.1646(3) 0.20841(9) 0.0517(7) Uani 1 1 d .
H42 H -0.1338 -0.2256 0.2304 0.062 Uiso 1 1 calc R
C43 C -0.0445(2) -0.0857(2) 0.20028(8) 0.0498(7) Uani 1 1 d .
H43 H 0.0341 -0.0931 0.2171 0.060 Uiso 1 1 calc R
C44 C -0.3694(3) -0.2321(3) 0.19434(10) 0.0609(8) Uani 1 1 d .

loop_
_atom_site_aniso_label
_atom_site_aniso_U_11
_atom_site_aniso_U_22
_atom_site_aniso_U_33
_atom_site_aniso_U_23
_atom_site_aniso_U_13
_atom_site_aniso_U_12
N1 0.122(2) 0.0738(19) 0.0631(17) 0.0152(15) 0.0269(17) -0.0095(17)
N2 0.0512(15) 0.0780(19) 0.095(2) -0.0007(16) 0.0005(15) 0.0081(14)
N3 0.097(2) 0.084(2) 0.114(2) 0.0033(18) 0.0498(19) 0.0266(17)
N4 0.0617(17) 0.093(2) 0.127(3) -0.0193(19) 0.0244(17) -0.0307(16)
C1 0.0619(18) 0.0579(18) 0.0479(16) -0.0069(13) 0.0033(14) -0.0204(15)
C2 0.065(2) 0.076(2) 0.0598(19) -0.0111(17) 0.0054(16) -0.0313(18)
C3 0.0421(16) 0.098(3) 0.0629(19) -0.0133(18) -0.0001(14) -0.0203(18)
C4 0.0410(15) 0.072(2) 0.0491(16) -0.0038(14) 0.0028(12) -0.0040(14)
C5 0.0501(15) 0.0524(17) 0.0410(14) 0.0032(12) 0.0078(12) -0.0056(13)
C6 0.0482(15) 0.069(2) 0.0448(15) 0.0015(14) 0.0127(13) -0.0074(15)
C7 0.0442(15) 0.077(2) 0.0434(15) -0.0040(14) 0.0120(12) 0.0046(15)
C8 0.0534(16) 0.0580(17) 0.0436(15) -0.0022(13) 0.0073(13) 0.0069(14)
C9 0.0475(15) 0.0437(15) 0.0372(13) -0.0052(11) 0.0056(12) -0.0056(12)
C10 0.0331(12) 0.0505(16) 0.0378(13) 0.0024(12) 0.0032(10) -0.0025(12)
C11 0.0468(15) 0.0506(16) 0.0340(13) -0.0054(12) 0.0044(11) -0.0117(13)
C12 0.0396(14) 0.0552(17) 0.0327(13) -0.0028(12) 0.0041(11) -0.0065(12)
C13 0.0417(14) 0.0505(16) 0.0353(13) -0.0034(12) 0.0038(11) -0.0044(12)
C14 0.0390(13) 0.0477(15) 0.0324(12) -0.0017(11) 0.0020(10) -0.0045(11)
C15 0.0532(16) 0.0387(14) 0.0403(14) -0.0016(11) 0.0088(12) 0.0001(12)
C16 0.0390(13) 0.0473(16) 0.0354(13) 0.0067(11) 0.0038(11) 0.0004(12)
C17 0.0536(15) 0.0387(15) 0.0423(14) -0.0004(11) 0.0043(12) 0.0005(12)
C18 0.0582(16) 0.0405(15) 0.0491(15) 0.0025(12) 0.0105(13) 0.0024(13)
C19 0.0608(17) 0.0538(18) 0.0406(14) -0.0004(13) 0.0113(13) 0.0011(14)
C20 0.0645(17) 0.0452(17) 0.0394(14) 0.0024(12) 0.0043(13) -0.0061(14)
C21 0.082(2) 0.0382(16) 0.0644(18) -0.0005(14) 0.0186(16) 0.0006(15)
C22 0.0762(19) 0.0420(17) 0.0650(18) -0.0039(14) 0.0254(16) -0.0002(15)
C23 0.079(2) 0.0546(19) 0.0456(16) 0.0008(14) 0.0063(15) -0.0048(16)
C24 0.0523(15) 0.0381(15) 0.0414(14) 0.0030(11) 0.0072(12) 0.0019(13)
C25 0.0610(18) 0.0420(17) 0.079(2) 0.0057(15) 0.0032(16) 0.0013(14)
C26 0.0584(19) 0.0503(19) 0.077(2) 0.0073(15) 0.0033(16) 0.0138(15)
C27 0.0500(16) 0.0539(18) 0.0467(15) 0.0023(13) 0.0060(12) 0.0065(14)
C28 0.0570(17) 0.0425(16) 0.0711(19) -0.0018(14) -0.0041(15) 0.0032(14)
C29 0.0516(16) 0.0451(17) 0.0606(17) -0.0029(13) -0.0073(13) 0.0077(13)
C30 0.0521(18) 0.0574(19) 0.0659(19) 0.0030(15) 0.0071(15) 0.0084(15)
C31 0.0414(14) 0.0458(16) 0.0419(14) 0.0020(12) 0.0050(11) -0.0010(12)
C32 0.0598(18) 0.065(2) 0.0585(18) 0.0208(15) 0.0174(15) 0.0151(16)
C33 0.0590(18) 0.0613(19) 0.072(2) 0.0159(16) 0.0157(16) 0.0200(15)
C34 0.0490(15) 0.0471(17) 0.0560(17) -0.0002(13) 0.0106(13) 0.0035(13)
C35 0.0586(17) 0.0505(17) 0.0456(15) 0.0011(13) 0.0132(13) -0.0007(14)
C36 0.0500(15) 0.0453(16) 0.0469(15) 0.0064(12) 0.0066(12) 0.0078(12)
C37 0.0632(19) 0.0603(19) 0.075(2) 0.0019(16) 0.0216(17) 0.0124(16)
C38 0.0414(14) 0.0446(15) 0.0343(13) -0.0001(11) 0.0038(11) -0.0008(12)
C39 0.0514(16) 0.0505(16) 0.0466(15) 0.0027(13) -0.0054(13) 0.0003(13)
C40 0.0437(15) 0.0599(18) 0.0598(18) -0.0022(15) -0.0086(13) -0.0017(14)
C41 0.0411(15) 0.0499(17) 0.0519(16) -0.0066(13) 0.0070(12) -0.0063(13)
C42 0.0465(16) 0.0582(18) 0.0505(16) 0.0124(13) 0.0049(13) -0.0057(13)
C43 0.0402(14) 0.0586(17) 0.0499(16) 0.0137(13) -0.0033(12) -0.0024(13)
C44 0.0460(16) 0.0613(19) 0.076(2) -0.0138(16) 0.0107(15) -0.0082(15)

loop_
_atom_type_symbol
_atom_type_description
_atom_type_scat_dispersion_real
_atom_type_scat_dispersion_imag
_atom_type_scat_source
C C 0.0033 0.0016 'International Tables Vol C Tables 4.2.6.8 and 6.1.1.4'
H H 0.0000 0.0000 'International Tables Vol C Tables 4.2.6.8 and 6.1.1.4'
N N 0.0061 0.0033 'International Tables Vol C Tables 4.2.6.8 and 6.1.1.4'

loop_
_geom_angle_atom_site_label_1
_geom_angle_atom_site_label_2
_geom_angle_atom_site_label_3
_geom_angle
C2 C1 C11 120.5(3)
C3 C2 C1 120.2(3)
C2 C3 C4 120.6(3)
C3 C4 C12 120.1(3)
C6 C5 C14 120.5(3)
C5 C6 C7 120.4(2)
C8 C7 C6 119.9(2)
C7 C8 C13 120.8(3)
C11 C9 C13 111.6(2)
C15 C9 C11 125.4(2)
C15 C9 C13 122.9(2)
C12 C10 C14 111.6(2)
C16 C10 C12 125.3(2)
C16 C10 C14 123.0(2)
C1 C11 C9 124.4(2)
C1 C11 C12 119.1(2)
C12 C11 C9 116.5(2)
C4 C12 C10 122.0(2)
C4 C12 C11 119.5(2)
C11 C12 C10 118.4(2)
C8 C13 C9 121.5(2)
C8 C13 C14 119.4(2)
C14 C13 C9 119.0(2)
C5 C14 C10 124.9(2)
C5 C14 C13 119.0(2)
C13 C14 C10 116.1(2)
C9 C15 C17 123.0(2)
C9 C15 C24 121.4(2)
C24 C15 C17 115.1(2)
C10 C16 C31 124.6(2)
C10 C16 C38 120.5(2)
C31 C16 C38 114.6(2)
C18 C17 C15 121.0(2)
C18 C17 C22 118.4(2)
C22 C17 C15 120.6(2)
C19 C18 C17 120.9(2)
C18 C19 C20 119.7(2)
C19 C20 C23 119.4(2)
C21 C20 C19 119.9(2)
C21 C20 C23 120.7(3)
C22 C21 C20 119.8(3)
C21 C22 C17 121.2(3)
N1 C23 C20 179.3(3)
C25 C24 C15 124.5(2)
C29 C24 C15 118.3(2)
C29 C24 C25 116.8(2)
C26 C25 C24 121.3(3)
C27 C26 C25 120.6(3)
C26 C27 C28 119.0(3)
C26 C27 C30 121.0(3)
C28 C27 C30 120.1(3)
C29 C28 C27 119.9(3)
C28 C29 C24 122.4(2)
N2 C30 C27 179.6(4)
C32 C31 C16 121.3(2)
C32 C31 C36 117.4(2)
C36 C31 C16 121.2(2)
C33 C32 C31 121.7(2)
C32 C33 C34 120.0(3)
C33 C34 C35 119.7(2)
C33 C34 C37 119.2(3)
C35 C34 C37 121.1(2)
C34 C35 C36 119.7(2)
C35 C36 C31 121.5(2)
N3 C37 C34 177.5(3)
C39 C38 C16 119.2(2)
C39 C38 C43 118.7(2)
C43 C38 C16 122.1(2)
C40 C39 C38 120.5(2)
C41 C40 C39 120.1(2)
C40 C41 C44 120.6(2)
C42 C41 C40 119.7(2)
C42 C41 C44 119.6(3)
C43 C42 C41 120.1(2)
C42 C43 C38 120.6(2)
N4 C44 C41 179.4(4)

loop_
_geom_bond_atom_site_label_1
_geom_bond_atom_site_label_2
_geom_bond_distance
N1 C23 1.141(3)
N2 C30 1.140(3)
N3 C37 1.137(3)
N4 C44 1.142(3)
C1 C2 1.383(4)
C1 C11 1.399(3)
C2 C3 1.377(4)
C3 C4 1.380(4)
C4 C12 1.400(3)
C5 C6 1.379(3)
C5 C14 1.401(3)
C6 C7 1.380(4)
C7 C8 1.378(3)
C8 C13 1.395(3)
C9 C11 1.488(3)
C9 C13 1.491(3)
C9 C15 1.351(3)
C10 C12 1.496(3)
C10 C14 1.499(3)
C10 C16 1.350(3)
C11 C12 1.406(3)
C13 C14 1.401(3)
C15 C17 1.498(3)
C15 C24 1.498(3)
C16 C31 1.500(3)
C16 C38 1.501(3)
C17 C18 1.387(3)
C17 C22 1.393(3)
C18 C19 1.380(3)
C19 C20 1.388(3)
C20 C21 1.385(3)
C20 C23 1.438(4)
C21 C22 1.372(3)
C24 C25 1.393(3)
C24 C29 1.386(3)
C25 C26 1.383(4)
C26 C27 1.381(4)
C27 C28 1.382(4)
C27 C30 1.444(4)
C28 C29 1.381(3)
C31 C32 1.390(3)
C31 C36 1.391(3)
C32 C33 1.375(3)
C33 C34 1.381(4)
C34 C35 1.382(3)
C34 C37 1.452(4)
C35 C36 1.383(3)
C38 C39 1.388(3)
C38 C43 1.393(3)
C39 C40 1.384(3)
C40 C41 1.383(4)
C41 C42 1.382(3)
C41 C44 1.440(4)
C42 C43 1.379(3)
